data_1513838
loop_
_publ_author_name
'Kulikov, Vladislav'
'Meyer, Gerd'

_publ_section_title
;
 Polyoxotungstates in Molecular Boxes of Purine Bases
;
_journal_issue 1
_journal_name_full Crystals
_journal_page_first 64
_journal_paper_doi 10.3390/cryst4010064
_journal_volume 4
_journal_year 2014
_chemical_formula_moiety 'H3 O, 3(C7 H9 N4 O2), W10 O32, 7.5(H2 O)'
_chemical_formula_sum 'C21 H45 N12 O46.5 W10'
_chemical_formula_weight 3048.2
_chemical_melting_point ?
_chemical_name_common
;
Hydronium tritheobrominium decatungstate trihydrate
;
_chemical_name_systematic
; 
Hydronium tritheobrominium di-mu5-oxo-icosa-mu-oxo-decaoxodecatungstate
hemipentadecahydrate
;
_space_group_IT_number 2
_symmetry_cell_setting triclinic
_symmetry_space_group_name_Hall '-P 1'
_symmetry_space_group_name_H-M 'P -1'
_atom_sites_solution_hydrogens geom
_atom_sites_solution_primary direct
_atom_sites_solution_secondary difmap
_audit_creation_method SHELXL-97
_cell_angle_alpha 79.594(8)
_cell_angle_beta 89.386(8)
_cell_angle_gamma 70.001(7)
_cell_formula_units_Z 2
_cell_length_a 13.4905(12)
_cell_length_b 15.1707(14)
_cell_length_c 17.0692(17)
_cell_measurement_reflns_used 41410
_cell_measurement_temperature 293(2)
_cell_measurement_theta_max 27.39
_cell_measurement_theta_min 0.86
_cell_volume 3223.8(6)
_computing_cell_refinement 'X-Area, (Stoe, 2001)'
_computing_data_collection 'X-Area, (Stoe, 2001)'
_computing_data_reduction 'X-Area, (Stoe, 2001)'
_computing_molecular_graphics 'Diamond v3.2 (Crystal Impact 2012)'
_computing_publication_material 'Diamond v3.2 (Crystal Impact 2012)'
_computing_structure_refinement 'SHELXL-97 (Sheldrick, 2008)'
_computing_structure_solution 'SHELXS-97 (Sheldrick, 2008)'
_diffrn_ambient_temperature 293(2)
_diffrn_detector_area_resol_mean 'not measured'
_diffrn_measured_fraction_theta_full 0.981
_diffrn_measured_fraction_theta_max 0.981
_diffrn_measurement_device_type 'IPDS II (Stoe & Cie)'
_diffrn_measurement_method '\w and \f scans'
_diffrn_radiation_monochromator graphite
_diffrn_radiation_source 'fine-focus sealed tube'
_diffrn_radiation_type MoK\a
_diffrn_radiation_wavelength 0.71073
_diffrn_reflns_av_R_equivalents 0.0590
_diffrn_reflns_av_sigmaI/netI 0.0549
_diffrn_reflns_limit_h_max 17
_diffrn_reflns_limit_h_min -17
_diffrn_reflns_limit_k_max 19
_diffrn_reflns_limit_k_min -19
_diffrn_reflns_limit_l_max 21
_diffrn_reflns_limit_l_min -22
_diffrn_reflns_number 41410
_diffrn_reflns_theta_full 27.30
_diffrn_reflns_theta_max 27.30
_diffrn_reflns_theta_min 1.45
_diffrn_standards_decay_% 'not measured'
_diffrn_standards_interval_count 'not measured'
_diffrn_standards_interval_time 'not measured'
_diffrn_standards_number 'not measured'
_exptl_absorpt_coefficient_mu 17.859
_exptl_absorpt_correction_T_max 0.1890
_exptl_absorpt_correction_T_min 0.0689
_exptl_absorpt_correction_type numerical
_exptl_absorpt_process_details
;
The absorption correction (X-RED; Stoe & Cie, 2001) 
was performed after optimizing the crystal shape 
using X-SHAPE (Stoe & Cie, 1999).
;
_exptl_crystal_colour yellow
_exptl_crystal_density_diffrn 3.057
_exptl_crystal_density_meas ?
_exptl_crystal_density_method 'not measured'
_exptl_crystal_description prism
_exptl_crystal_F_000 2644
_exptl_crystal_size_max 0.6
_exptl_crystal_size_mid 0.2
_exptl_crystal_size_min 0.2
_refine_diff_density_max 2.046
_refine_diff_density_min -1.627
_refine_diff_density_rms 0.277
_refine_ls_extinction_coef 0.00023(2)
_refine_ls_extinction_expression Fc^*^=kFc[1+0.001xFc^2^\l^3^/sin(2\q)]^-1/4^
_refine_ls_extinction_method SHELXL
_refine_ls_goodness_of_fit_ref 0.882
_refine_ls_hydrogen_treatment constr
_refine_ls_matrix_type full
_refine_ls_number_parameters 767
_refine_ls_number_reflns 14242
_refine_ls_number_restraints 0
_refine_ls_restrained_S_all 0.882
_refine_ls_R_factor_all 0.0590
_refine_ls_R_factor_gt 0.0347
_refine_ls_shift/su_max 0.027
_refine_ls_shift/su_mean 0.001
_refine_ls_structure_factor_coef Fsqd
_refine_ls_weighting_details 'calc w=1/[\s^2^(Fo^2^)+(0.0665P)^2^+0.0000P] where P=(Fo^2^+2Fc^2^)/3'
_refine_ls_weighting_scheme calc
_refine_ls_wR_factor_gt 0.0847
_refine_ls_wR_factor_ref 0.0950
_reflns_number_gt 9945
_reflns_number_total 14242
_reflns_threshold_expression >4sigma(I)
_cod_data_source_file THBW10.cif
_cod_data_source_block shelxl
_cod_depositor_comments
;
The following automatic conversions were performed:

'_chemical_melting_point' value 'not measured' was changed to '?' -
the value is undefined or not given.

Automatic conversion script
Id: cif_fix_values 2281 2013-09-26 08:29:07Z andrius 

The following automatic conversions were performed:

'_exptl_crystal_density_meas' value 'not measured' was changed to '?'
- the value is perceived as not measured.

Automatic conversion script
Id: cif_fix_values 3008 2015-01-20 13:52:24Z robertas 
;
_cod_original_cell_volume 3223.8(5)
_cod_database_code 1513838

loop_
_symmetry_equiv_pos_as_xyz
'x, y, z'
'-x, -y, -z'

loop_
_atom_site_label
_atom_site_type_symbol
_atom_site_fract_x
_atom_site_fract_y
_atom_site_fract_z
_atom_site_U_iso_or_equiv
_atom_site_adp_type
_atom_site_occupancy
_atom_site_symmetry_multiplicity
_atom_site_calc_flag
_atom_site_refinement_flags
_atom_site_disorder_assembly
_atom_site_disorder_group
W6 W 0.77885(3) 0.61721(3) 0.51937(2) 0.03449(10) Uani 1 1 d . . .
W9 W 0.93231(3) 0.46093(3) 0.66453(2) 0.03528(10) Uani 1 1 d . . .
W7 W 0.84010(3) 0.45777(3) 0.40472(2) 0.03434(10) Uani 1 1 d . . .
W4 W 0.72477(3) 0.94487(3) 0.05929(2) 0.03733(10) Uani 1 1 d . . .
W8 W 0.99341(3) 0.30033(3) 0.54952(3) 0.03581(10) Uani 1 1 d . . .
W1 W 0.77887(3) 0.92832(3) -0.12720(3) 0.04070(11) Uani 1 1 d . . .
W2 W 0.52570(3) 0.99096(3) -0.17247(2) 0.03682(10) Uani 1 1 d . . .
W10 W 0.74425(3) 0.41146(3) 0.57934(3) 0.03925(11) Uani 1 1 d . . .
W3 W 0.61097(3) 1.12691(3) -0.08373(3) 0.03797(10) Uani 1 1 d . . .
W5 W 0.63868(3) 0.80855(3) -0.02950(2) 0.03723(10) Uani 1 1 d . . .
O26 O 1.0643(7) 0.1809(6) 0.5631(5) 0.053(2) Uani 1 1 d . . .
O23 O 0.7963(6) 0.4543(6) 0.3123(5) 0.052(2) Uani 1 1 d . . .
O20 O 0.8824(5) 0.4582(4) 0.5357(4) 0.0285(13) Uani 1 1 d . . .
O14 O 0.8100(6) 0.9219(6) 0.1389(5) 0.053(2) Uani 1 1 d . . .
O3 O 0.7394(6) 1.0629(5) -0.1356(4) 0.0414(17) Uani 1 1 d . . .
O4 O 0.8303(6) 0.9162(6) -0.0194(4) 0.0443(18) Uani 1 1 d . . .
O8 O 0.6285(5) 0.9676(4) -0.0584(4) 0.0316(14) Uani 1 1 d . . .
O32 O 0.9538(7) 0.4542(6) 0.7629(5) 0.054(2) Uani 1 1 d . . .
O10 O 0.6153(7) 1.2403(6) -0.1087(5) 0.056(2) Uani 1 1 d . . .
O21 O 0.7621(5) 0.5854(5) 0.4175(4) 0.0377(16) Uani 1 1 d . . .
O30 O 0.8082(6) 0.4195(6) 0.6747(5) 0.0469(19) Uani 1 1 d . . .
O1 O 0.8901(7) 0.8997(6) -0.1797(5) 0.057(2) Uani 1 1 d . . .
O2 O 0.6697(6) 0.9537(5) -0.2070(4) 0.0462(18) Uani 1 1 d . . .
O16 O 0.6620(7) 0.6886(5) -0.0140(5) 0.052(2) Uani 1 1 d . . .
O18 O 0.6835(6) 0.7259(5) 0.5115(5) 0.0463(18) Uani 1 1 d . . .
O24 O 0.9414(6) 0.3326(5) 0.4408(4) 0.0374(15) Uani 1 1 d . . .
O13 O 0.7137(6) 0.8227(5) 0.0600(4) 0.0433(17) Uani 1 1 d . . .
O7 O 0.5327(6) 1.1139(5) -0.1728(4) 0.0412(17) Uani 1 1 d . . .
N13 N 0.3756(8) 0.4131(7) 0.8169(6) 0.048(2) Uani 1 1 d . . .
C6 C 0.8121(9) 0.1820(8) 0.4112(7) 0.046(3) Uani 1 1 d . . .
O28 O 0.7351(5) 0.4183(5) 0.4655(4) 0.0409(17) Uani 1 1 d . . .
C3 C 0.7299(12) 0.0821(12) 0.6507(8) 0.080(5) Uani 1 1 d . . .
H3A H 0.7901 0.0318 0.6786 0.120 Uiso 1 1 calc R . .
H3B H 0.6733 0.0582 0.6461 0.120 Uiso 1 1 calc R . .
H3C H 0.7077 0.1336 0.6796 0.120 Uiso 1 1 calc R . .
N21 N 0.7318(13) 0.6355(10) 0.8249(10) 0.085(4) Uani 1 1 d . . .
H21 H 0.7144 0.5952 0.8593 0.102 Uiso 1 1 calc R . .
O19 O 0.8323(6) 0.5863(5) 0.6280(4) 0.0375(15) Uani 1 1 d . . .
C14 C 0.3154(9) 0.3625(8) 0.7989(6) 0.043(3) Uani 1 1 d . . .
O31 O 0.6425(7) 0.3726(7) 0.6119(5) 0.060(2) Uani 1 1 d . . .
O15 O 0.5955(6) 0.9777(5) 0.1123(4) 0.0392(16) Uani 1 1 d . . .
C26 C 0.8337(13) 0.6339(10) 0.8345(9) 0.064(4) Uani 1 1 d . . .
O27 O 0.8590(6) 0.2924(5) 0.5808(5) 0.0415(17) Uani 1 1 d . . .
O12 O 0.4860(6) 1.1525(5) -0.0269(4) 0.0414(17) Uani 1 1 d . . .
O5 O 0.7609(6) 0.8070(5) -0.0915(5) 0.0455(18) Uani 1 1 d . . .
N3 N 0.7586(7) 0.1167(6) 0.5704(6) 0.044(2) Uani 1 1 d . . .
O26T O 0.8920(10) 0.5848(7) 0.8911(7) 0.081(3) Uani 1 1 d . . .
N7 N 0.6186(7) 0.2959(6) 0.4090(6) 0.045(2) Uani 1 1 d . . .
O29 O 0.6831(6) 0.5468(5) 0.5577(4) 0.0413(17) Uani 1 1 d . . .
O12T O 0.5236(8) 0.4501(7) 0.7847(6) 0.066(3) Uani 1 1 d . . .
O17 O 0.8945(5) 0.6516(5) 0.4857(4) 0.0365(15) Uani 1 1 d . . .
O22 O 0.9568(5) 0.4983(5) 0.3753(4) 0.0366(15) Uani 1 1 d . . .
O9 O 0.5558(6) 0.8584(5) -0.1278(4) 0.0388(16) Uani 1 1 d . . .
N9 N 0.5867(7) 0.2391(7) 0.5281(6) 0.051(2) Uani 1 1 d . . .
H9 H 0.5529 0.2307 0.5702 0.061 Uiso 1 1 calc R . .
O11 O 0.6936(6) 1.0773(5) 0.0154(5) 0.0425(17) Uani 1 1 d . . .
N17 N 0.2585(7) 0.2646(7) 0.7470(6) 0.048(2) Uani 1 1 d . . .
N27 N 0.9463(10) 0.7196(9) 0.7523(7) 0.067(3) Uani 1 1 d . . .
O22T O 0.5668(12) 0.6846(12) 0.7706(11) 0.126(6) Uani 1 1 d . . .
O6T O 0.8423(6) 0.2040(6) 0.3462(5) 0.052(2) Uani 1 1 d . . .
O16T O 0.4602(6) 0.2382(6) 0.6521(5) 0.053(2) Uani 1 1 d . . .
C27 C 1.0501(14) 0.6796(14) 0.7991(11) 0.090(5) Uani 1 1 d . . .
H27A H 1.0462 0.6343 0.8451 0.134 Uiso 1 1 calc R . .
H27B H 1.0664 0.7304 0.8159 0.134 Uiso 1 1 calc R . .
H27C H 1.1043 0.6485 0.7664 0.134 Uiso 1 1 calc R . .
N19 N 0.2196(7) 0.3641(6) 0.8283(6) 0.046(2) Uani 1 1 d . . .
H19 H 0.1858 0.3979 0.8619 0.056 Uiso 1 1 calc R . .
C2 C 0.8560(9) 0.0704(8) 0.5441(7) 0.047(3) Uani 1 1 d . . .
C5 C 0.7109(8) 0.2221(7) 0.4424(7) 0.041(2) Uani 1 1 d . . .
C22 C 0.6521(15) 0.6939(15) 0.7665(12) 0.083(5) Uani 1 1 d . . .
C23 C 0.5991(15) 0.8290(16) 0.6575(12) 0.113(8) Uani 1 1 d . . .
H07A H 0.6330 0.8654 0.6223 0.170 Uiso 1 1 calc R . .
H07B H 0.5484 0.8703 0.6867 0.170 Uiso 1 1 calc R . .
H07C H 0.5638 0.8002 0.6268 0.170 Uiso 1 1 calc R . .
C17 C 0.2520(10) 0.1951(9) 0.6990(7) 0.052(3) Uani 1 1 d . . .
H17A H 0.3133 0.1782 0.6681 0.078 Uiso 1 1 calc R . .
H17B H 0.1896 0.2230 0.6638 0.078 Uiso 1 1 calc R . .
H17C H 0.2487 0.1390 0.7337 0.078 Uiso 1 1 calc R . .
C16 C 0.4321(9) 0.2897(8) 0.7029(7) 0.047(3) Uani 1 1 d . . .
C4 C 0.6896(8) 0.1876(7) 0.5173(7) 0.039(2) Uani 1 1 d . . .
N1 N 0.8778(7) 0.1069(7) 0.4683(5) 0.047(2) Uani 1 1 d . . .
H1 H 0.9408 0.0797 0.4543 0.057 Uiso 1 1 calc R . .
N29 N 0.8266(10) 0.8058(9) 0.6624(7) 0.066(3) Uani 1 1 d . . .
H29 H 0.7948 0.8465 0.6207 0.079 Uiso 1 1 calc R . .
C15 C 0.3407(8) 0.3014(8) 0.7482(6) 0.040(2) Uani 1 1 d . . .
C25 C 0.8561(12) 0.6989(10) 0.7720(8) 0.060(3) Uani 1 1 d . . .
N11 N 0.4887(7) 0.3439(7) 0.7205(6) 0.052(3) Uani 1 1 d . . .
H11 H 0.5446 0.3402 0.6946 0.063 Uiso 1 1 calc R . .
O2T O 0.9231(7) 0.0020(7) 0.5864(5) 0.067(3) Uani 1 1 d . . .
C12 C 0.4656(10) 0.4049(9) 0.7762(8) 0.056(3) Uani 1 1 d . . .
C24 C 0.7832(11) 0.7540(10) 0.7158(8) 0.059(3) Uani 1 1 d . . .
O25 O 1.0116(6) 0.3336(5) 0.6506(4) 0.0400(16) Uani 1 1 d . . .
O6 O 0.4691(7) 1.0060(6) -0.2639(5) 0.054(2) Uani 1 1 d . . .
C8 C 0.5477(9) 0.3050(8) 0.4619(7) 0.049(3) Uani 1 1 d . . .
H8 H 0.4799 0.3503 0.4548 0.059 Uiso 1 1 calc R . .
N23 N 0.6792(11) 0.7535(10) 0.7139(8) 0.075(4) Uani 1 1 d . . .
C18 C 0.1888(9) 0.3038(9) 0.7955(7) 0.053(3) Uani 1 1 d . . .
H18 H 0.1265 0.2914 0.8057 0.064 Uiso 1 1 calc R . .
C7 C 0.6048(10) 0.3556(9) 0.3308(8) 0.056(3) Uani 1 1 d . . .
H7A H 0.6684 0.3349 0.3030 0.084 Uiso 1 1 calc R . .
H7B H 0.5894 0.4208 0.3362 0.084 Uiso 1 1 calc R . .
H7C H 0.5473 0.3507 0.3013 0.084 Uiso 1 1 calc R . .
C13 C 0.3387(13) 0.4821(10) 0.8693(9) 0.071(4) Uani 1 1 d . . .
H13A H 0.2752 0.4772 0.8926 0.106 Uiso 1 1 calc R . .
H13B H 0.3244 0.5454 0.8391 0.106 Uiso 1 1 calc R . .
H13C H 0.3920 0.4691 0.9108 0.106 Uiso 1 1 calc R . .
C28 C 0.9261(13) 0.7826(11) 0.6860(10) 0.072(4) Uani 1 1 d . . .
H28 H 0.9744 0.8071 0.6597 0.087 Uiso 1 1 calc R . .
O1W O 0.1023(11) 0.4552(11) 0.9355(8) 0.125(6) Uani 1 1 d . . .
O2W O 0.7499(15) 0.9242(10) 0.5202(9) 0.128(6) Uani 1 1 d . . .
O3W O 0.454(2) 0.0707(14) 0.5636(10) 0.207(12) Uani 1 1 d . . .
O4WA O 0.9550(18) 0.0865(16) 0.9115(13) 0.091(8) Uiso 0.56(2) 1 d P A 1
O5WA O 1.070(2) -0.0776(19) 0.9267(16) 0.114(10) Uiso 0.56(2) 1 d P A 1
O7WA O 0.295(3) 0.931(3) -0.318(2) 0.167(18) Uiso 0.58(4) 1 d P B 1
O10A O 0.889(4) 0.200(3) 0.822(3) 0.24(2) Uiso 0.71(5) 1 d P C 1
O4WB O 1.0043(17) 0.0032(15) 0.9628(12) 0.061(7) Uiso 0.44(2) 1 d P . 2
O5WB O 1.147(4) -0.199(3) 0.961(3) 0.157(17) Uiso 0.44(2) 1 d P A 2
O7WB O 0.307(4) 0.873(3) -0.235(3) 0.15(2) Uiso 0.42(4) 1 d P B 2
O10B O 0.962(4) 0.106(4) 0.815(3) 0.12(3) Uiso 0.29(5) 1 d P C 2
O6W O 0.622(2) 0.516(2) 0.9115(15) 0.104(9) Uani 0.50 1 d P . .
O8W O 0.759(3) 0.357(2) 0.830(2) 0.141(13) Uani 0.50 1 d P . .
O9W O 1.055(3) 0.018(3) 0.727(2) 0.153(14) Uani 0.50 1 d P . .

loop_
_atom_site_aniso_label
_atom_site_aniso_U_11
_atom_site_aniso_U_22
_atom_site_aniso_U_33
_atom_site_aniso_U_23
_atom_site_aniso_U_13
_atom_site_aniso_U_12
W6 0.0278(2) 0.03392(19) 0.0378(2) -0.00783(16) 0.00265(16) -0.00510(15)
W9 0.0324(2) 0.0405(2) 0.0313(2) -0.00661(16) 0.00287(16) -0.01072(17)
W7 0.0318(2) 0.0371(2) 0.0338(2) -0.00745(16) -0.00076(16) -0.01105(16)
W4 0.0352(2) 0.0406(2) 0.0327(2) -0.00390(17) -0.00152(16) -0.01017(17)
W8 0.0331(2) 0.03156(19) 0.0399(2) -0.00526(16) 0.00145(17) -0.00831(16)
W1 0.0346(2) 0.0449(2) 0.0376(2) -0.00676(18) 0.00867(17) -0.00815(18)
W2 0.0384(2) 0.0381(2) 0.02908(19) -0.00428(16) -0.00062(16) -0.00793(17)
W10 0.0306(2) 0.0454(2) 0.0443(2) -0.00634(18) 0.00743(17) -0.01742(18)
W3 0.0418(2) 0.0324(2) 0.0375(2) -0.00256(16) 0.00353(17) -0.01207(17)
W5 0.0407(2) 0.02965(19) 0.0366(2) -0.00473(16) 0.00223(17) -0.00691(16)
O26 0.049(5) 0.046(4) 0.059(5) -0.007(4) -0.001(4) -0.010(4)
O23 0.042(4) 0.060(5) 0.046(4) 0.002(4) -0.006(4) -0.013(4)
O20 0.022(3) 0.033(3) 0.027(3) -0.007(3) 0.003(2) -0.004(2)
O14 0.045(5) 0.065(5) 0.044(4) -0.010(4) -0.003(4) -0.013(4)
O3 0.042(4) 0.049(4) 0.034(4) -0.007(3) 0.014(3) -0.017(3)
O4 0.027(4) 0.055(4) 0.043(4) -0.003(3) 0.002(3) -0.006(3)
O8 0.033(4) 0.035(3) 0.022(3) -0.002(3) -0.005(3) -0.006(3)
O32 0.043(5) 0.068(5) 0.049(5) -0.009(4) 0.007(4) -0.017(4)
O10 0.058(5) 0.048(4) 0.061(5) -0.001(4) 0.010(4) -0.022(4)
O21 0.032(4) 0.041(4) 0.036(4) -0.008(3) -0.002(3) -0.006(3)
O30 0.038(4) 0.056(5) 0.044(4) -0.004(4) 0.010(3) -0.016(4)
O1 0.043(5) 0.063(5) 0.060(5) -0.014(4) 0.017(4) -0.013(4)
O2 0.053(5) 0.050(4) 0.027(4) -0.006(3) 0.009(3) -0.007(4)
O16 0.072(6) 0.036(4) 0.044(4) -0.008(3) 0.010(4) -0.015(4)
O18 0.036(4) 0.046(4) 0.054(5) -0.012(4) 0.001(3) -0.008(3)
O24 0.041(4) 0.034(3) 0.039(4) -0.013(3) 0.000(3) -0.013(3)
O13 0.041(4) 0.042(4) 0.039(4) 0.001(3) -0.005(3) -0.007(3)
O7 0.047(4) 0.046(4) 0.028(3) -0.001(3) 0.001(3) -0.016(3)
N13 0.055(6) 0.042(5) 0.040(5) 0.003(4) 0.002(4) -0.011(4)
C6 0.043(6) 0.051(6) 0.036(6) -0.003(5) 0.008(5) -0.012(5)
O28 0.031(4) 0.058(4) 0.044(4) -0.013(3) 0.003(3) -0.026(3)
C3 0.061(9) 0.095(11) 0.045(7) 0.012(7) 0.024(6) 0.010(8)
N21 0.100(12) 0.087(9) 0.101(11) -0.047(9) 0.055(9) -0.060(9)
O19 0.037(4) 0.035(3) 0.040(4) -0.010(3) 0.007(3) -0.011(3)
C14 0.038(6) 0.038(5) 0.039(6) 0.004(5) 0.005(5) -0.001(4)
O31 0.048(5) 0.077(6) 0.059(5) -0.005(5) 0.012(4) -0.030(4)
O15 0.041(4) 0.040(4) 0.034(4) -0.006(3) 0.004(3) -0.011(3)
C26 0.074(10) 0.055(8) 0.061(9) -0.025(7) 0.013(7) -0.013(7)
O27 0.036(4) 0.036(4) 0.054(4) -0.002(3) 0.004(3) -0.017(3)
O12 0.048(4) 0.041(4) 0.034(4) -0.004(3) 0.004(3) -0.016(3)
O5 0.044(4) 0.039(4) 0.045(4) -0.009(3) 0.003(3) -0.004(3)
N3 0.029(5) 0.047(5) 0.044(5) 0.000(4) 0.011(4) -0.002(4)
O26T 0.095(8) 0.062(6) 0.075(7) -0.012(5) 0.024(6) -0.013(6)
N7 0.033(5) 0.037(5) 0.055(6) 0.001(4) 0.002(4) -0.006(4)
O29 0.032(4) 0.045(4) 0.046(4) -0.007(3) 0.003(3) -0.012(3)
O12T 0.063(6) 0.057(5) 0.077(7) -0.001(5) -0.005(5) -0.025(5)
O17 0.035(4) 0.041(4) 0.036(4) -0.012(3) 0.004(3) -0.014(3)
O22 0.033(4) 0.035(3) 0.040(4) -0.007(3) 0.004(3) -0.009(3)
O9 0.046(4) 0.031(3) 0.039(4) -0.014(3) 0.004(3) -0.008(3)
N9 0.028(5) 0.053(5) 0.056(6) -0.005(5) 0.013(4) 0.002(4)
O11 0.051(5) 0.033(4) 0.051(4) -0.009(3) 0.007(3) -0.023(3)
N17 0.034(5) 0.050(5) 0.044(5) 0.007(4) 0.004(4) -0.003(4)
N27 0.065(8) 0.069(7) 0.059(7) -0.021(6) 0.025(6) -0.011(6)
O22T 0.089(10) 0.158(14) 0.180(15) -0.083(12) 0.036(10) -0.080(10)
O6T 0.044(5) 0.066(5) 0.040(4) -0.002(4) 0.013(3) -0.019(4)
O16T 0.043(5) 0.063(5) 0.049(5) -0.007(4) 0.014(4) -0.016(4)
C27 0.072(11) 0.100(13) 0.082(12) -0.013(10) 0.019(9) -0.014(9)
N19 0.042(5) 0.040(5) 0.045(5) 0.000(4) 0.020(4) -0.003(4)
C2 0.033(6) 0.052(6) 0.050(6) -0.005(5) 0.009(5) -0.012(5)
C5 0.028(5) 0.042(5) 0.049(6) -0.004(5) 0.007(4) -0.011(4)
C22 0.071(11) 0.110(14) 0.099(13) -0.068(12) 0.032(10) -0.047(11)
C23 0.072(12) 0.15(2) 0.096(14) -0.078(14) -0.004(10) 0.011(12)
C17 0.044(7) 0.059(7) 0.046(6) -0.004(6) 0.006(5) -0.010(5)
C16 0.036(6) 0.050(6) 0.040(6) 0.007(5) 0.009(5) -0.003(5)
C4 0.024(5) 0.039(5) 0.046(6) -0.004(4) 0.010(4) -0.002(4)
N1 0.028(5) 0.051(5) 0.041(5) 0.004(4) 0.007(4) 0.007(4)
N29 0.074(8) 0.069(7) 0.054(7) -0.018(6) 0.011(6) -0.021(6)
C15 0.029(5) 0.049(6) 0.033(5) 0.004(5) 0.000(4) -0.009(4)
C25 0.066(9) 0.068(8) 0.056(8) -0.027(7) 0.026(7) -0.028(7)
N11 0.027(5) 0.058(6) 0.060(6) 0.008(5) 0.008(4) -0.009(4)
O2T 0.047(5) 0.070(6) 0.053(5) 0.012(5) 0.004(4) 0.007(4)
C12 0.049(7) 0.052(7) 0.053(7) 0.009(6) 0.000(6) -0.011(6)
C24 0.059(8) 0.070(8) 0.052(7) -0.027(7) 0.013(6) -0.020(7)
O25 0.036(4) 0.042(4) 0.035(4) -0.006(3) 0.003(3) -0.005(3)
O6 0.048(5) 0.056(5) 0.050(5) -0.013(4) 0.003(4) -0.006(4)
C8 0.037(6) 0.039(6) 0.060(7) -0.002(5) -0.001(5) -0.002(5)
N23 0.074(9) 0.088(9) 0.080(9) -0.047(7) 0.028(7) -0.035(7)
C18 0.032(6) 0.053(7) 0.054(7) 0.019(6) 0.004(5) -0.003(5)
C7 0.039(6) 0.054(7) 0.066(8) 0.013(6) -0.007(6) -0.016(5)
C13 0.080(11) 0.055(8) 0.071(9) -0.002(7) 0.010(8) -0.022(7)
C28 0.061(9) 0.076(9) 0.073(10) -0.005(8) 0.021(8) -0.018(7)
O1W 0.086(9) 0.147(13) 0.089(9) -0.012(9) 0.029(7) 0.021(8)
O2W 0.183(16) 0.098(10) 0.102(11) 0.001(8) -0.033(10) -0.054(10)
O3W 0.33(3) 0.131(15) 0.079(11) -0.004(10) 0.011(15) 0.010(17)
O6W 0.15(2) 0.12(2) 0.082(16) -0.011(14) 0.008(16) -0.094(19)
O8W 0.15(3) 0.15(3) 0.14(3) -0.03(2) 0.09(2) -0.08(2)
O9W 0.16(3) 0.18(3) 0.15(3) -0.03(3) -0.04(2) -0.09(3)

loop_
_atom_type_symbol
_atom_type_description
_atom_type_scat_dispersion_real
_atom_type_scat_dispersion_imag
_atom_type_scat_source
C C 0.0033 0.0016 'International Tables Vol C Tables 4.2.6.8 and 6.1.1.4'
H H 0.0000 0.0000 'International Tables Vol C Tables 4.2.6.8 and 6.1.1.4'
N N 0.0061 0.0033 'International Tables Vol C Tables 4.2.6.8 and 6.1.1.4'
O O 0.0106 0.0060 'International Tables Vol C Tables 4.2.6.8 and 6.1.1.4'
W W -0.8490 6.8722 'International Tables Vol C Tables 4.2.6.8 and 6.1.1.4'

loop_
_geom_angle_atom_site_label_1
_geom_angle_atom_site_label_2
_geom_angle_atom_site_label_3
_geom_angle
_geom_angle_site_symmetry_1
_geom_angle_site_symmetry_3
O18 W6 O17 101.0(3) . .
O18 W6 O19 104.3(3) . .
O17 W6 O19 90.9(3) . .
O18 W6 O21 101.9(3) . .
O17 W6 O21 90.7(3) . .
O19 W6 O21 153.0(3) . .
O18 W6 O29 94.0(3) . .
O17 W6 O29 165.1(3) . .
O19 W6 O29 85.6(3) . .
O21 W6 O29 86.0(3) . .
O18 W6 O20 168.9(3) . .
O17 W6 O20 90.1(3) . .
O19 W6 O20 76.4(3) . .
O21 W6 O20 76.6(3) . .
O29 W6 O20 75.0(3) . .
O32 W9 O22 99.7(4) . 2_766
O32 W9 O19 105.0(4) . .
O22 W9 O19 90.6(3) 2_766 .
O32 W9 O25 102.2(4) . .
O22 W9 O25 89.9(3) 2_766 .
O19 W9 O25 152.3(3) . .
O32 W9 O30 96.1(4) . .
O22 W9 O30 164.1(3) 2_766 .
O19 W9 O30 85.5(3) . .
O25 W9 O30 86.5(3) . .
O32 W9 O20 170.5(3) . .
O22 W9 O20 89.7(3) 2_766 .
O19 W9 O20 76.1(3) . .
O25 W9 O20 76.2(3) . .
O30 W9 O20 74.5(3) . .
O23 W7 O22 99.1(3) . .
O23 W7 O21 103.0(3) . .
O22 W7 O21 88.4(3) . .
O23 W7 O24 104.4(4) . .
O22 W7 O24 87.2(3) . .
O21 W7 O24 152.7(3) . .
O23 W7 O28 97.7(3) . .
O22 W7 O28 163.2(3) . .
O21 W7 O28 87.6(3) . .
O24 W7 O28 89.0(3) . .
O23 W7 O20 173.3(3) . .
O22 W7 O20 87.6(3) . .
O21 W7 O20 76.5(3) . .
O24 W7 O20 76.4(3) . .
O28 W7 O20 75.6(3) . .
O14 W4 O13 102.1(4) . .
O14 W4 O15 98.8(4) . .
O13 W4 O15 88.1(3) . .
O14 W4 O11 104.9(4) . .
O13 W4 O11 152.9(3) . .
O15 W4 O11 89.1(3) . .
O14 W4 O4 96.9(4) . .
O13 W4 O4 87.7(3) . .
O15 W4 O4 164.3(3) . .
O11 W4 O4 87.9(3) . .
O14 W4 O8 172.3(3) . .
O13 W4 O8 76.7(3) . .
O15 W4 O8 88.8(3) . .
O11 W4 O8 76.3(3) . .
O4 W4 O8 75.5(3) . .
O26 W8 O24 103.9(4) . .
O26 W8 O27 98.5(4) . .
O24 W8 O27 88.9(3) . .
O26 W8 O25 104.0(4) . .
O24 W8 O25 152.0(3) . .
O27 W8 O25 88.9(3) . .
O26 W8 O17 98.5(4) . 2_766
O24 W8 O17 87.5(3) . 2_766
O27 W8 O17 163.0(3) . 2_766
O25 W8 O17 86.6(3) . 2_766
O26 W8 O20 174.1(3) . .
O24 W8 O20 76.4(3) . .
O27 W8 O20 75.6(3) . .
O25 W8 O20 76.1(3) . .
O17 W8 O20 87.4(3) 2_766 .
O1 W1 O3 103.3(4) . .
O1 W1 O2 102.5(4) . .
O3 W1 O2 87.4(3) . .
O1 W1 O5 103.3(4) . .
O3 W1 O5 153.4(3) . .
O2 W1 O5 86.9(3) . .
O1 W1 O4 104.4(4) . .
O3 W1 O4 87.2(3) . .
O2 W1 O4 153.1(3) . .
O5 W1 O4 86.3(3) . .
O1 W1 O8 179.2(4) . .
O3 W1 O8 76.5(3) . .
O2 W1 O8 76.8(3) . .
O5 W1 O8 76.9(3) . .
O4 W1 O8 76.4(3) . .
O6 W2 O15 100.3(4) . 2_675
O6 W2 O7 101.6(4) . .
O15 W2 O7 89.3(3) 2_675 .
O6 W2 O9 104.6(4) . .
O15 W2 O9 89.4(3) 2_675 .
O7 W2 O9 153.5(3) . .
O6 W2 O2 95.0(4) . .
O15 W2 O2 164.7(3) 2_675 .
O7 W2 O2 87.6(3) . .
O9 W2 O2 86.8(3) . .
O6 W2 O8 170.5(3) . .
O15 W2 O8 89.1(3) 2_675 .
O7 W2 O8 76.9(3) . .
O9 W2 O8 76.7(3) . .
O2 W2 O8 75.6(3) . .
O31 W10 O30 103.5(4) . .
O31 W10 O29 104.8(4) . .
O30 W10 O29 88.6(3) . .
O31 W10 O28 103.1(4) . .
O30 W10 O28 153.3(3) . .
O29 W10 O28 86.7(3) . .
O31 W10 O27 101.9(4) . .
O30 W10 O27 87.1(3) . .
O29 W10 O27 153.2(3) . .
O28 W10 O27 85.3(3) . .
O31 W10 O20 178.1(4) . .
O30 W10 O20 76.8(3) . .
O29 W10 O20 77.0(3) . .
O28 W10 O20 76.5(2) . .
O27 W10 O20 76.3(2) . .
O10 W3 O12 99.7(4) . .
O10 W3 O11 102.8(4) . .
O12 W3 O11 89.7(3) . .
O10 W3 O7 104.5(4) . .
O12 W3 O7 88.8(3) . .
O11 W3 O7 152.5(3) . .
O10 W3 O3 96.8(4) . .
O12 W3 O3 163.5(3) . .
O11 W3 O3 87.1(3) . .
O7 W3 O3 86.7(3) . .
O10 W3 O8 171.7(3) . .
O12 W3 O8 88.6(3) . .
O11 W3 O8 76.3(2) . .
O7 W3 O8 76.2(3) . .
O3 W3 O8 74.9(3) . .
O16 W5 O12 99.4(4) . 2_675
O16 W5 O9 104.5(4) . .
O12 W5 O9 89.6(3) 2_675 .
O16 W5 O13 103.3(4) . .
O12 W5 O13 87.5(3) 2_675 .
O9 W5 O13 152.1(3) . .
O16 W5 O5 96.9(4) . .
O12 W5 O5 163.7(3) 2_675 .
O9 W5 O5 87.0(3) . .
O13 W5 O5 88.0(3) . .
O16 W5 O8 172.4(3) . .
O12 W5 O8 88.2(3) 2_675 .
O9 W5 O8 76.2(2) . .
O13 W5 O8 75.9(3) . .
O5 W5 O8 75.5(3) . .
W10 O20 W6 91.7(2) . .
W10 O20 W7 91.4(2) . .
W6 O20 W7 90.0(2) . .
W10 O20 W9 91.6(2) . .
W6 O20 W9 89.9(2) . .
W7 O20 W9 177.0(3) . .
W10 O20 W8 91.1(2) . .
W6 O20 W8 177.2(3) . .
W7 O20 W8 89.7(2) . .
W9 O20 W8 90.2(2) . .
W1 O3 W3 116.9(3) . .
W1 O4 W4 116.6(4) . .
W1 O8 W2 91.1(2) . .
W1 O8 W3 91.7(2) . .
W2 O8 W3 90.2(2) . .
W1 O8 W4 91.5(2) . .
W2 O8 W4 177.4(3) . .
W3 O8 W4 90.2(2) . .
W1 O8 W5 91.0(2) . .
W2 O8 W5 89.7(2) . .
W3 O8 W5 177.2(3) . .
W4 O8 W5 89.8(2) . .
W7 O21 W6 116.8(3) . .
W10 O30 W9 117.1(4) . .
W1 O2 W2 116.5(4) . .
W8 O24 W7 117.5(4) . .
W4 O13 W5 117.5(3) . .
W2 O7 W3 116.7(3) . .
C14 N13 C12 117.2(11) . .
C14 N13 C13 120.9(11) . .
C12 N13 C13 121.4(12) . .
O6T C6 N1 121.3(11) . .
O6T C6 C5 128.9(10) . .
N1 C6 C5 109.8(9) . .
W10 O28 W7 116.5(3) . .
N3 C3 H3A 109.5 . .
N3 C3 H3B 109.5 . .
H3A C3 H3B 109.5 . .
N3 C3 H3C 109.5 . .
H3A C3 H3C 109.5 . .
H3B C3 H3C 109.5 . .
C26 N21 C22 129.0(14) . .
C26 N21 H21 115.5 . .
C22 N21 H21 115.5 . .
W9 O19 W6 117.3(4) . .
C15 C14 N13 124.9(11) . .
C15 C14 N19 107.7(11) . .
N13 C14 N19 127.4(11) . .
W2 O15 W4 175.3(4) 2_675 .
O26T C26 N21 122.4(15) . .
O26T C26 C25 126.8(16) . .
N21 C26 C25 110.8(14) . .
W8 O27 W10 117.0(3) . .
W3 O12 W5 173.9(4) . 2_675
W1 O5 W5 116.5(4) . .
C4 N3 C2 117.1(9) . .
C4 N3 C3 122.8(9) . .
C2 N3 C3 119.8(9) . .
C8 N7 C5 108.3(9) . .
C8 N7 C7 125.2(10) . .
C5 N7 C7 126.5(10) . .
W10 O29 W6 116.3(4) . .
W6 O17 W8 174.6(4) . 2_766
W9 O22 W7 174.2(4) 2_766 .
W5 O9 W2 117.4(4) . .
C8 N9 C4 108.3(9) . .
C8 N9 H9 125.8 . .
C4 N9 H9 125.8 . .
W4 O11 W3 117.2(4) . .
C18 N17 C15 107.5(11) . .
C18 N17 C17 126.4(11) . .
C15 N17 C17 126.1(10) . .
C28 N27 C25 108.8(13) . .
C28 N27 C27 124.6(14) . .
C25 N27 C27 126.6(12) . .
N27 C27 H27A 109.5 . .
N27 C27 H27B 109.5 . .
H27A C27 H27B 109.5 . .
N27 C27 H27C 109.5 . .
H27A C27 H27C 109.5 . .
H27B C27 H27C 109.5 . .
C18 N19 C14 107.6(10) . .
C18 N19 H19 126.2 . .
C14 N19 H19 126.2 . .
O2T C2 N3 122.4(10) . .
O2T C2 N1 120.7(10) . .
N3 C2 N1 116.8(9) . .
C4 C5 N7 106.7(9) . .
C4 C5 C6 121.2(9) . .
N7 C5 C6 132.1(10) . .
O22T C22 N23 127(2) . .
O22T C22 N21 118(2) . .
N23 C22 N21 115.3(15) . .
N23 C23 H07A 109.5 . .
N23 C23 H07B 109.5 . .
H07A C23 H07B 109.5 . .
N23 C23 H07C 109.5 . .
H07A C23 H07C 109.5 . .
H07B C23 H07C 109.5 . .
N17 C17 H17A 109.5 . .
N17 C17 H17B 109.5 . .
H17A C17 H17B 109.5 . .
N17 C17 H17C 109.5 . .
H17A C17 H17C 109.5 . .
H17B C17 H17C 109.5 . .
O16T C16 N11 121.6(10) . .
O16T C16 C15 126.3(12) . .
N11 C16 C15 112.2(12) . .
N3 C4 C5 125.6(9) . .
N3 C4 N9 127.5(9) . .
C5 C4 N9 106.9(9) . .
C2 N1 C6 129.2(9) . .
C2 N1 H1 115.4 . .
C6 N1 H1 115.4 . .
C28 N29 C24 107.6(13) . .
C28 N29 H29 126.2 . .
C24 N29 H29 126.2 . .
C14 C15 N17 106.9(10) . .
C14 C15 C16 121.2(11) . .
N17 C15 C16 131.7(12) . .
C24 C25 N27 105.3(12) . .
C24 C25 C26 121.5(14) . .
N27 C25 C26 133.2(15) . .
C16 N11 C12 127.2(10) . .
C16 N11 H11 116.4 . .
C12 N11 H11 116.4 . .
O12T C12 N13 123.2(14) . .
O12T C12 N11 119.6(12) . .
N13 C12 N11 117.2(12) . .
C25 C24 N29 109.2(13) . .
C25 C24 N23 123.1(14) . .
N29 C24 N23 127.7(14) . .
W9 O25 W8 117.5(3) . .
N7 C8 N9 109.8(10) . .
N7 C8 H8 125.1 . .
N9 C8 H8 125.1 . .
C22 N23 C24 120.1(16) . .
C22 N23 C23 120.7(17) . .
C24 N23 C23 118.8(15) . .
N17 C18 N19 110.3(11) . .
N17 C18 H18 124.9 . .
N19 C18 H18 124.9 . .
N7 C7 H7A 109.5 . .
N7 C7 H7B 109.5 . .
H7A C7 H7B 109.5 . .
N7 C7 H7C 109.5 . .
H7A C7 H7C 109.5 . .
H7B C7 H7C 109.5 . .
N13 C13 H13A 109.5 . .
N13 C13 H13B 109.5 . .
H13A C13 H13B 109.5 . .
N13 C13 H13C 109.5 . .
H13A C13 H13C 109.5 . .
H13B C13 H13C 109.5 . .
N27 C28 N29 109.1(13) . .
N27 C28 H28 125.4 . .
N29 C28 H28 125.4 . .

loop_
_geom_bond_atom_site_label_1
_geom_bond_atom_site_label_2
_geom_bond_distance
_geom_bond_site_symmetry_2
W1 O1 1.706(8) .
W1 O3 1.904(7) .
W1 O2 1.907(8) .
W1 O5 1.928(7) .
W1 O4 1.928(8) .
W1 O8 2.286(7) .
W2 O6 1.687(9) .
W2 O15 1.888(7) 2_675
W2 O7 1.899(7) .
W2 O9 1.920(6) .
W2 O2 1.945(8) .
W2 O8 2.304(6) .
W3 O10 1.717(8) .
W3 O12 1.894(7) .
W3 O11 1.918(8) .
W3 O7 1.936(7) .
W3 O3 1.963(7) .
W3 O8 2.306(6) .
W4 O14 1.697(8) .
W4 O13 1.907(8) .
W4 O15 1.909(7) .
W4 O11 1.912(6) .
W4 O4 1.942(8) .
W4 O8 2.311(6) .
W5 O16 1.708(7) .
W5 O12 1.896(8) 2_675
W5 O9 1.908(7) .
W5 O13 1.925(8) .
W5 O5 1.945(8) .
W5 O8 2.331(6) .
W6 O18 1.693(7) .
W6 O17 1.861(7) .
W6 O19 1.914(7) .
W6 O21 1.922(7) .
W6 O29 1.977(7) .
W6 O20 2.305(6) .
W7 O23 1.706(8) .
W7 O22 1.909(7) .
W7 O21 1.912(7) .
W7 O24 1.916(7) .
W7 O28 1.939(7) .
W7 O20 2.315(6) .
W8 O26 1.709(8) .
W8 O24 1.909(7) .
W8 O27 1.922(7) .
W8 O25 1.924(8) .
W8 O17 1.938(7) 2_766
W8 O20 2.320(6) .
W9 O32 1.685(9) .
W9 O22 1.882(7) 2_766
W9 O19 1.913(7) .
W9 O25 1.917(7) .
W9 O30 1.975(7) .
W9 O20 2.319(6) .
W10 O31 1.721(8) .
W10 O30 1.894(8) .
W10 O29 1.899(7) .
W10 O28 1.931(7) .
W10 O27 1.932(7) .
W10 O20 2.283(6) .
O1 W1 1.706(8) .
O2 W1 1.907(8) .
O2 W2 1.945(8) .
O3 W1 1.904(7) .
O3 W3 1.963(7) .
O4 W1 1.928(8) .
O4 W4 1.942(8) .
O5 W1 1.928(7) .
O5 W5 1.945(8) .
O6 W2 1.687(9) .
O7 W2 1.899(7) .
O7 W3 1.936(7) .
O8 W1 2.286(7) .
O8 W2 2.304(6) .
O8 W3 2.306(6) .
O8 W4 2.311(6) .
O8 W5 2.331(6) .
O9 W2 1.920(6) .
O9 W5 1.908(7) .
O10 W3 1.717(8) .
O11 W3 1.918(8) .
O11 W4 1.912(6) .
O12 W5 1.896(8) 2_675
O12 W3 1.894(7) .
O13 W4 1.907(8) .
O13 W5 1.925(8) .
O14 W4 1.697(8) .
O15 W2 1.888(7) .
O15 W4 1.909(7) .
O16 W5 1.708(7) .
O17 W6 1.861(7) .
O17 W8 1.938(7) 2_766
O18 W6 1.693(7) .
O19 W6 1.914(7) .
O19 W9 1.913(7) .
O20 W6 2.305(6) .
O20 W7 2.315(6) .
O20 W8 2.320(6) .
O20 W9 2.319(6) .
O20 W10 2.283(6) .
O21 W6 1.922(7) .
O21 W7 1.912(7) .
O22 W7 1.909(7) .
O22 W9 1.882(7) 2_766
O23 W7 1.706(8) .
O24 W7 1.916(7) .
O24 W8 1.909(7) .
O25 W8 1.924(8) .
O25 W9 1.917(7) .
O26 W8 1.709(8) .
O27 W8 1.922(7) .
O27 W10 1.932(7) .
O28 W7 1.939(7) .
O28 W10 1.931(7) .
O29 W6 1.977(7) .
O29 W10 1.899(7) .
O30 W9 1.975(7) .
O30 W10 1.894(8) .
O31 W10 1.721(8) .
O32 W9 1.685(9) .
N13 C14 1.365(16) .
N13 C12 1.371(16) .
N13 C13 1.454(18) .
C6 O6T 1.208(12) .
C6 N1 1.400(13) .
C6 C5 1.432(15) .
C3 N3 1.474(14) .
C3 H3A 0.9600 .
C3 H3B 0.9600 .
C3 H3C 0.9600 .
N21 C26 1.38(2) .
N21 C22 1.41(2) .
N21 H21 0.8600 .
C14 C15 1.338(16) .
C14 N19 1.376(14) .
C26 O26T 1.209(18) .
C26 C25 1.422(19) .
N3 C4 1.351(13) .
N3 C2 1.375(14) .
N7 C8 1.298(15) .
N7 C5 1.400(13) .
N7 C7 1.445(14) .
O12T C12 1.229(16) .
N9 C8 1.342(14) .
N9 C4 1.369(13) .
N9 H9 0.8600 .
N17 C18 1.305(16) .
N17 C15 1.404(14) .
N17 C17 1.472(17) .
N27 C28 1.307(18) .
N27 C25 1.381(17) .
N27 C27 1.49(2) .
O22T C22 1.207(19) .
O16T C16 1.241(15) .
C27 H27A 0.9600 .
C27 H27B 0.9600 .
C27 H27C 0.9600 .
N19 C18 1.332(17) .
N19 H19 0.8600 .
C2 O2T 1.233(14) .
C2 N1 1.382(14) .
C5 C4 1.360(14) .
C22 N23 1.30(2) .
C23 N23 1.48(2) .
C23 H07A 0.9600 .
C23 H07B 0.9600 .
C23 H07C 0.9600 .
C17 H17A 0.9600 .
C17 H17B 0.9600 .
C17 H17C 0.9600 .
C16 N11 1.368(17) .
C16 C15 1.425(15) .
N1 H1 0.8600 .
N29 C28 1.313(19) .
N29 C24 1.354(17) .
N29 H29 0.8600 .
C25 C24 1.32(2) .
N11 C12 1.405(18) .
N11 H11 0.8600 .
C24 N23 1.407(19) .
C8 H8 0.9300 .
C18 H18 0.9300 .
C7 H7A 0.9600 .
C7 H7B 0.9600 .
C7 H7C 0.9600 .
C13 H13A 0.9600 .
C13 H13B 0.9600 .
C13 H13C 0.9600 .
C28 H28 0.9300 .
O4WB O4WB 1.26(4) 2_757

loop_
_geom_hbond_atom_site_label_D
_geom_hbond_atom_site_label_H
_geom_hbond_atom_site_label_A
_geom_hbond_distance_DH
_geom_hbond_distance_HA
_geom_hbond_distance_DA
_geom_hbond_angle_DHA
_geom_hbond_site_symmetry_A
N21 H21 O6W 0.86 2.10 2.92(2) 157.9 .
N9 H9 O16T 0.86 1.86 2.705(13) 167.9 .
C27 H27A O26T 0.96 2.51 3.21(2) 129.1 .
C27 H27C O23 0.96 2.31 3.24(2) 162.8 2_766
N19 H19 O1W 0.86 1.82 2.668(16) 170.3 .
C23 H07A O2W 0.96 2.58 3.52(3) 166.3 .
C23 H07B O6 0.96 2.28 3.18(2) 156.2 1_556
C17 H17A O16T 0.96 2.44 3.159(15) 131.2 .
C17 H17B O25 0.96 2.40 3.222(14) 143.5 1_455
C17 H17C O14 0.96 2.44 3.271(14) 144.9 2_666
N1 H1 O2T 0.86 2.03 2.877(13) 168.8 2_756
N29 H29 O2W 0.86 1.87 2.719(18) 168.8 .
N11 H11 O31 0.86 2.03 2.858(12) 160.8 .
C8 H8 O29 0.93 2.21 3.135(13) 177.3 2_666
C7 H7A O6T 0.96 2.51 3.223(15) 130.8 .
C7 H7B O12T 0.96 2.64 3.171(14) 115.1 2_666
C7 H7C O22T 0.96 2.24 3.188(19) 170.2 2_666
C13 H13A O1W 0.96 2.55 3.50(2) 171.3 .
C28 H28 O6T 0.93 2.42 3.234(18) 145.9 2_766
